data_2217297
loop_
_publ_author_name
'Li Quan'
'Handong Yin'
'Jun Zhai'
'Daqi Wang'

_publ_section_title
;
 Dichloridotriphenylantimony(V)--bis(pyrrolidin-1-ylthiocarbonyl)
 disulfide (1/1)
;
_journal_coeditor_code SI2063
_journal_issue 1
_journal_name_full 'Acta Crystallographica Section E'
_journal_page_first m108
_journal_page_last m108
_journal_paper_doi 10.1107/S1600536807063830
_journal_volume 64
_journal_year 2008
_chemical_formula_iupac '[Sb (C6 H5)3 Cl2], C10 H16 N2 S4'
_chemical_formula_moiety 'C10 H16 N2 S4, C18 H15 Cl2 Sb'
_chemical_formula_sum 'C28 H31 Cl2 N2 S4 Sb'
_chemical_formula_weight 716.48
_chemical_name_systematic
;Dichloridotriphenylantimony(V)--bis(pyrrolidin-1-ylthiocarbonyl) disulfide
 (1/1)
;
_space_group_IT_number 14
_symmetry_cell_setting monoclinic
_symmetry_space_group_name_Hall '-P 2yn'
_symmetry_space_group_name_H-M 'P 1 21/n 1'
_atom_sites_solution_hydrogens geom
_atom_sites_solution_primary direct
_atom_sites_solution_secondary difmap
_audit_creation_method SHELXL-97
_cell_angle_alpha 90.00
_cell_angle_beta 105.509(2)
_cell_angle_gamma 90.00
_cell_formula_units_Z 4
_cell_length_a 14.8138(18)
_cell_length_b 13.6440(13)
_cell_length_c 16.316(3)
_cell_measurement_reflns_used 7025
_cell_measurement_temperature 298(2)
_cell_measurement_theta_max 27.826
_cell_measurement_theta_min 2.225
_cell_volume 3177.7(8)
_computing_cell_refinement 'SAINT (Siemens, 1996)'
_computing_data_collection 'SMART (Siemens, 1996)'
_computing_data_reduction 'SAINT (Siemens, 1996)'
_computing_molecular_graphics 'SHELXTL (Sheldrick, 1997b)'
_computing_publication_material 'SHELXTL (Sheldrick, 1997b)'
_computing_structure_refinement 'SHELXL97 (Sheldrick, 1997a)'
_computing_structure_solution 'SHELXS97 (Sheldrick, 1997a)'
_diffrn_ambient_temperature 298(2)
_diffrn_measured_fraction_theta_full 0.993
_diffrn_measured_fraction_theta_max 0.993
_diffrn_measurement_device_type 'Siemens SMART CCD'
_diffrn_measurement_method '\f and \w scans'
_diffrn_radiation_monochromator graphite
_diffrn_radiation_source 'fine-focus sealed tube'
_diffrn_radiation_type MoK\a
_diffrn_radiation_wavelength 0.71073
_diffrn_reflns_av_R_equivalents 0.0405
_diffrn_reflns_av_sigmaI/netI 0.0429
_diffrn_reflns_limit_h_max 10
_diffrn_reflns_limit_h_min -17
_diffrn_reflns_limit_k_max 16
_diffrn_reflns_limit_k_min -16
_diffrn_reflns_limit_l_max 19
_diffrn_reflns_limit_l_min -19
_diffrn_reflns_number 14597
_diffrn_reflns_theta_full 25.01
_diffrn_reflns_theta_max 25.01
_diffrn_reflns_theta_min 1.98
_exptl_absorpt_coefficient_mu 1.320
_exptl_absorpt_correction_T_max 0.6271
_exptl_absorpt_correction_T_min 0.5582
_exptl_absorpt_correction_type multi-scan
_exptl_absorpt_process_details '(SADABS; Sheldrick, 1996)'
_exptl_crystal_colour colorless
_exptl_crystal_density_diffrn 1.498
_exptl_crystal_density_method 'not measured'
_exptl_crystal_description block
_exptl_crystal_F_000 1448
_exptl_crystal_size_max 0.50
_exptl_crystal_size_mid 0.42
_exptl_crystal_size_min 0.39
_refine_diff_density_max 0.666
_refine_diff_density_min -0.587
_refine_ls_extinction_coef 0.0048(3)
_refine_ls_extinction_method SHELXL
_refine_ls_goodness_of_fit_ref 1.000
_refine_ls_hydrogen_treatment constr
_refine_ls_matrix_type full
_refine_ls_number_parameters 335
_refine_ls_number_reflns 5560
_refine_ls_number_restraints 0
_refine_ls_restrained_S_all 1.000
_refine_ls_R_factor_all 0.0493
_refine_ls_R_factor_gt 0.0306
_refine_ls_shift/su_max 0.001
_refine_ls_shift/su_mean 0.000
_refine_ls_structure_factor_coef Fsqd
_refine_ls_weighting_details 'w=1/[\s^2^(Fo^2^)+(0.0450P)^2^+1.9404P] where P=(Fo^2^+2Fc^2^)/3'
_refine_ls_weighting_scheme calc
_refine_ls_wR_factor_gt 0.0745
_refine_ls_wR_factor_ref 0.0922
_reflns_number_gt 4333
_reflns_number_total 5560
_reflns_threshold_expression >2sigma(I)
_cod_data_source_file si2063.cif
_cod_data_source_block I
_cod_depositor_comments
;
The following automatic conversions were performed:
'_symmetry_cell_setting' value 'Monoclinic' changed to 'monoclinic'
according to '/home/saulius/struct/CIF-dictionaries/cif_core.dic'
dictionary named 'cif_core.dic' version 2.4.1 from
2010-06-29.

'_refine_ls_structure_factor_coef' value 'fsqd' changed to
'Fsqd' according to '/home/saulius/struct/CIF-dictionaries/cif_core.dic'
dictionary named 'cif_core.dic' version 2.4.1 from 2010-06-29.

Automatic conversion script
Id: cif_fix_enum 1527 2010-12-29 10:47:43Z saulius 

The following automatic conversions were performed:

'_symmetry_cell_setting' value 'Monoclinic' changed to 'monoclinic'
according to /home/saulius/struct/CIF-dictionaries/cif_core.dic
dictionary named 'cif_core.dic' version 2.4.1 from
2010-06-29.

'_refine_ls_structure_factor_coef' value 'fsqd' changed
to 'Fsqd' according to
/home/saulius/struct/CIF-dictionaries/cif_core.dic dictionary named
'cif_core.dic' version 2.4.1 from 2010-06-29.

Automatic conversion script
Id: cif_fix_values 1715 2011-07-08 13:25:40Z adriana 
;
_cod_original_sg_symbol_H-M 'P 21/n'
_cod_database_code 2217297
_cod_database_fobs_code 2217297

loop_
_symmetry_equiv_pos_as_xyz
'x, y, z'
'-x+1/2, y+1/2, -z+1/2'
'-x, -y, -z'
'x-1/2, -y-1/2, z-1/2'

loop_
_atom_site_type_symbol
_atom_site_label
_atom_site_fract_x
_atom_site_fract_y
_atom_site_fract_z
_atom_site_U_iso_or_equiv
_atom_site_adp_type
_atom_site_calc_flag
_atom_site_refinement_flags
_atom_site_occupancy
Sb Sb1 0.018116(16) 0.991080(17) 0.234502(14) 0.03657(11) Uani d . 1
Cl Cl1 -0.07709(7) 1.08719(7) 0.11362(6) 0.0508(3) Uani d . 1
Cl Cl2 0.11117(8) 0.89132(8) 0.35457(6) 0.0569(3) Uani d . 1
N N1 0.6750(2) 0.8384(2) 0.3780(2) 0.0516(8) Uani d . 1
N N2 0.4034(2) 1.0375(2) 0.0796(2) 0.0534(9) Uani d . 1
S S1 0.59570(9) 0.82805(9) 0.21567(7) 0.0664(3) Uani d . 1
S S2 0.50821(9) 0.92203(9) 0.34589(8) 0.0665(3) Uani d . 1
S S3 0.46930(9) 0.86974(9) 0.14467(7) 0.0704(4) Uani d . 1
S S4 0.58682(9) 1.05180(10) 0.13631(8) 0.0742(4) Uani d . 1
C C1 0.5950(3) 0.8643(3) 0.3226(2) 0.0479(10) Uani d . 1
C C2 0.7541(3) 0.7877(3) 0.3599(3) 0.0660(12) Uani d . 1
H H2A 0.7718 0.8181 0.3127 0.079 Uiso calc R 1
H H2B 0.7396 0.7192 0.3467 0.079 Uiso calc R 1
C C3 0.8311(4) 0.7985(4) 0.4418(3) 0.0879(17) Uani d . 1
H H3A 0.8735 0.7429 0.4505 0.106 Uiso calc R 1
H H3B 0.8667 0.8580 0.4415 0.106 Uiso calc R 1
C C4 0.7802(4) 0.8025(5) 0.5087(3) 0.0972(19) Uani d . 1
H H4A 0.8174 0.8356 0.5591 0.117 Uiso calc R 1
H H4B 0.7654 0.7371 0.5243 0.117 Uiso calc R 1
C C5 0.6926(3) 0.8589(4) 0.4697(3) 0.0685(13) Uani d . 1
H H5A 0.6410 0.8362 0.4910 0.082 Uiso calc R 1
H H5B 0.7017 0.9285 0.4812 0.082 Uiso calc R 1
C C6 0.4843(3) 0.9968(3) 0.1173(2) 0.0531(11) Uani d . 1
C C7 0.3104(3) 0.9904(3) 0.0625(3) 0.0732(14) Uani d . 1
H H7A 0.3029 0.9567 0.1126 0.088 Uiso calc R 1
H H7B 0.3015 0.9438 0.0161 0.088 Uiso calc R 1
C C8 0.2428(4) 1.0747(4) 0.0389(4) 0.100(2) Uani d . 1
H H8A 0.1850 1.0541 -0.0012 0.120 Uiso calc R 1
H H8B 0.2283 1.1018 0.0889 0.120 Uiso calc R 1
C C9 0.2927(4) 1.1471(5) -0.0001(4) 0.104(2) Uani d . 1
H H9A 0.2703 1.2128 0.0061 0.124 Uiso calc R 1
H H9B 0.2828 1.1334 -0.0602 0.124 Uiso calc R 1
C C10 0.3956(4) 1.1383(3) 0.0462(3) 0.0739(14) Uani d . 1
H H10A 0.4345 1.1476 0.0076 0.089 Uiso calc R 1
H H10B 0.4133 1.1858 0.0920 0.089 Uiso calc R 1
C C11 -0.0708(2) 1.0332(3) 0.3075(2) 0.0377(8) Uani d . 1
C C12 -0.0319(3) 1.0717(3) 0.3882(2) 0.0496(10) Uani d . 1
H H12 0.0328 1.0757 0.4095 0.059 Uiso calc R 1
C C13 -0.0893(3) 1.1037(3) 0.4366(3) 0.0589(11) Uani d . 1
H H13 -0.0632 1.1315 0.4897 0.071 Uiso calc R 1
C C14 -0.1851(3) 1.0950(3) 0.4067(3) 0.0589(11) Uani d . 1
H H14 -0.2235 1.1151 0.4403 0.071 Uiso calc R 1
C C15 -0.2239(3) 1.0566(3) 0.3274(3) 0.0610(11) Uani d . 1
H H15 -0.2886 1.0508 0.3075 0.073 Uiso calc R 1
C C16 -0.1680(3) 1.0268(3) 0.2772(2) 0.0495(10) Uani d . 1
H H16 -0.1950 1.0024 0.2230 0.059 Uiso calc R 1
C C17 -0.0118(2) 0.8611(3) 0.1610(2) 0.0384(8) Uani d . 1
C C18 -0.0404(3) 0.7789(3) 0.1959(3) 0.0503(10) Uani d . 1
H H18 -0.0478 0.7808 0.2507 0.060 Uiso calc R 1
C C19 -0.0580(3) 0.6933(3) 0.1490(3) 0.0607(12) Uani d . 1
H H19 -0.0773 0.6374 0.1723 0.073 Uiso calc R 1
C C20 -0.0469(3) 0.6908(3) 0.0685(3) 0.0650(12) Uani d . 1
H H20 -0.0581 0.6329 0.0373 0.078 Uiso calc R 1
C C21 -0.0195(3) 0.7731(3) 0.0336(3) 0.0611(11) Uani d . 1
H H21 -0.0127 0.7709 -0.0214 0.073 Uiso calc R 1
C C22 -0.0018(3) 0.8593(3) 0.0794(2) 0.0491(10) Uani d . 1
H H22 0.0166 0.9152 0.0556 0.059 Uiso calc R 1
C C23 0.1365(3) 1.0813(3) 0.2432(2) 0.0428(9) Uani d . 1
C C24 0.2261(3) 1.0430(4) 0.2705(3) 0.0642(12) Uani d . 1
H H24 0.2351 0.9765 0.2825 0.077 Uiso calc R 1
C C25 0.3018(3) 1.1049(4) 0.2797(4) 0.0844(16) Uani d . 1
H H25 0.3622 1.0795 0.2967 0.101 Uiso calc R 1
C C26 0.2892(4) 1.2026(4) 0.2643(4) 0.0859(16) Uani d . 1
H H26 0.3408 1.2437 0.2714 0.103 Uiso calc R 1
C C27 0.2006(4) 1.2404(3) 0.2382(3) 0.0757(14) Uani d . 1
H H27 0.1923 1.3072 0.2278 0.091 Uiso calc R 1
C C28 0.1236(3) 1.1801(3) 0.2271(2) 0.0505(10) Uani d . 1
H H28 0.0635 1.2060 0.2089 0.061 Uiso calc R 1

loop_
_atom_site_aniso_label
_atom_site_aniso_U_11
_atom_site_aniso_U_22
_atom_site_aniso_U_33
_atom_site_aniso_U_12
_atom_site_aniso_U_13
_atom_site_aniso_U_23
Sb1 0.03922(16) 0.03827(16) 0.03499(15) 0.00222(11) 0.01473(11) 0.00279(10)
Cl1 0.0587(6) 0.0493(6) 0.0422(5) 0.0073(5) 0.0095(4) 0.0092(4)
Cl2 0.0678(7) 0.0605(6) 0.0419(5) 0.0145(6) 0.0138(5) 0.0138(4)
N1 0.050(2) 0.0453(19) 0.0531(19) -0.0006(17) 0.0033(16) 0.0008(15)
N2 0.059(2) 0.0451(19) 0.0507(19) -0.0064(18) 0.0047(17) -0.0006(15)
S1 0.0762(8) 0.0609(7) 0.0545(6) 0.0119(6) 0.0046(6) -0.0034(5)
S2 0.0606(7) 0.0570(7) 0.0807(8) 0.0096(6) 0.0170(6) 0.0004(6)
S3 0.0749(8) 0.0524(7) 0.0655(7) -0.0139(6) -0.0136(6) 0.0068(5)
S4 0.0652(8) 0.0727(8) 0.0780(8) -0.0193(7) 0.0074(6) 0.0031(6)
C1 0.053(2) 0.034(2) 0.054(2) -0.0035(18) 0.0078(19) 0.0020(16)
C2 0.057(3) 0.057(3) 0.080(3) 0.005(2) 0.012(2) -0.004(2)
C3 0.059(3) 0.083(4) 0.104(4) 0.013(3) -0.010(3) -0.005(3)
C4 0.085(4) 0.111(5) 0.076(4) 0.005(4) -0.014(3) 0.017(3)
C5 0.072(3) 0.072(3) 0.055(3) -0.003(3) 0.005(2) 0.006(2)
C6 0.066(3) 0.048(2) 0.040(2) -0.008(2) 0.005(2) -0.0023(17)
C7 0.059(3) 0.066(3) 0.085(3) -0.008(3) 0.001(3) -0.005(2)
C8 0.069(4) 0.085(4) 0.128(5) 0.006(3) -0.001(3) -0.011(4)
C9 0.095(5) 0.091(4) 0.116(5) 0.031(4) 0.014(4) 0.029(4)
C10 0.089(4) 0.053(3) 0.078(3) 0.002(3) 0.019(3) 0.001(2)
C11 0.039(2) 0.047(2) 0.0280(17) -0.0044(18) 0.0112(15) 0.0047(15)
C12 0.047(2) 0.059(3) 0.045(2) 0.001(2) 0.0155(18) -0.0031(18)
C13 0.066(3) 0.068(3) 0.046(2) -0.002(2) 0.022(2) -0.011(2)
C14 0.057(3) 0.067(3) 0.064(3) 0.006(2) 0.035(2) -0.008(2)
C15 0.044(2) 0.075(3) 0.069(3) -0.001(2) 0.025(2) -0.010(2)
C16 0.047(2) 0.060(3) 0.041(2) -0.002(2) 0.0133(18) -0.0061(18)
C17 0.0344(19) 0.038(2) 0.0434(19) 0.0001(16) 0.0112(16) 0.0024(15)
C18 0.049(2) 0.051(2) 0.057(2) -0.001(2) 0.0257(19) 0.0049(19)
C19 0.051(3) 0.049(3) 0.087(3) -0.011(2) 0.026(2) 0.004(2)
C20 0.066(3) 0.048(3) 0.079(3) -0.002(2) 0.017(3) -0.016(2)
C21 0.078(3) 0.059(3) 0.050(2) 0.003(3) 0.024(2) -0.009(2)
C22 0.065(3) 0.045(2) 0.043(2) 0.003(2) 0.0250(19) 0.0023(17)
C23 0.039(2) 0.047(2) 0.047(2) -0.0026(18) 0.0181(17) -0.0019(17)
C24 0.047(3) 0.057(3) 0.091(3) 0.005(2) 0.023(2) 0.010(2)
C25 0.038(3) 0.081(4) 0.131(5) 0.000(3) 0.017(3) 0.013(3)
C26 0.053(3) 0.076(4) 0.125(5) -0.022(3) 0.018(3) 0.004(3)
C27 0.066(3) 0.044(3) 0.115(4) -0.010(2) 0.021(3) 0.004(3)
C28 0.045(2) 0.042(2) 0.066(3) 0.0014(19) 0.017(2) 0.0033(19)

loop_
_atom_type_symbol
_atom_type_description
_atom_type_scat_dispersion_real
_atom_type_scat_dispersion_imag
_atom_type_scat_source
C C 0.0033 0.0016 'International Tables Vol C Tables 4.2.6.8 and 6.1.1.4'
H H 0.0000 0.0000 'International Tables Vol C Tables 4.2.6.8 and 6.1.1.4'
N N 0.0061 0.0033 'International Tables Vol C Tables 4.2.6.8 and 6.1.1.4'
S S 0.1246 0.1234 'International Tables Vol C Tables 4.2.6.8 and 6.1.1.4'
Sb Sb -0.5866 1.5461 'International Tables Vol C Tables 4.2.6.8 and 6.1.1.4'
Cl Cl 0.1484 0.1585 'International Tables Vol C Tables 4.2.6.8 and 6.1.1.4'

loop_
_geom_angle_atom_site_label_1
_geom_angle_atom_site_label_2
_geom_angle_atom_site_label_3
_geom_angle
C11 Sb1 C23 116.22(14)
C11 Sb1 C17 119.09(14)
C23 Sb1 C17 124.66(14)
C11 Sb1 Cl1 89.80(10)
C23 Sb1 Cl1 91.75(10)
C17 Sb1 Cl1 90.23(9)
C11 Sb1 Cl2 90.17(10)
C23 Sb1 Cl2 89.47(10)
C17 Sb1 Cl2 88.61(9)
Cl1 Sb1 Cl2 178.65(4)
C1 N1 C2 127.4(3)
C1 N1 C5 121.4(4)
C2 N1 C5 111.2(3)
C6 N2 C10 122.6(4)
C6 N2 C7 126.3(4)
C10 N2 C7 111.1(4)
C1 S1 S3 103.49(15)
C6 S3 S1 104.86(16)
N1 C1 S2 125.6(3)
N1 C1 S1 110.2(3)
S2 C1 S1 124.1(2)
N1 C2 C3 103.4(4)
N1 C2 H2A 111.1
C3 C2 H2A 111.1
N1 C2 H2B 111.1
C3 C2 H2B 111.1
H2A C2 H2B 109.0
C4 C3 C2 103.9(4)
C4 C3 H3A 111.0
C2 C3 H3A 111.0
C4 C3 H3B 111.0
C2 C3 H3B 111.0
H3A C3 H3B 109.0
C3 C4 C5 105.1(4)
C3 C4 H4A 110.7
C5 C4 H4A 110.7
C3 C4 H4B 110.7
C5 C4 H4B 110.7
H4A C4 H4B 108.8
N1 C5 C4 103.3(4)
N1 C5 H5A 111.1
C4 C5 H5A 111.1
N1 C5 H5B 111.1
C4 C5 H5B 111.1
H5A C5 H5B 109.1
N2 C6 S4 125.1(3)
N2 C6 S3 111.2(3)
S4 C6 S3 123.7(3)
N2 C7 C8 103.8(4)
N2 C7 H7A 111.0
C8 C7 H7A 111.0
N2 C7 H7B 111.0
C8 C7 H7B 111.0
H7A C7 H7B 109.0
C9 C8 C7 104.2(5)
C9 C8 H8A 110.9
C7 C8 H8A 110.9
C9 C8 H8B 110.9
C7 C8 H8B 110.9
H8A C8 H8B 108.9
C8 C9 C10 106.6(4)
C8 C9 H9A 110.4
C10 C9 H9A 110.4
C8 C9 H9B 110.4
C10 C9 H9B 110.4
H9A C9 H9B 108.6
N2 C10 C9 103.2(4)
N2 C10 H10A 111.1
C9 C10 H10A 111.1
N2 C10 H10B 111.1
C9 C10 H10B 111.1
H10A C10 H10B 109.1
C12 C11 C16 119.1(3)
C12 C11 Sb1 118.7(3)
C16 C11 Sb1 122.2(3)
C13 C12 C11 119.9(4)
C13 C12 H12 120.0
C11 C12 H12 120.0
C12 C13 C14 120.4(4)
C12 C13 H13 119.8
C14 C13 H13 119.8
C15 C14 C13 119.9(4)
C15 C14 H14 120.1
C13 C14 H14 120.1
C14 C15 C16 120.6(4)
C14 C15 H15 119.7
C16 C15 H15 119.7
C15 C16 C11 120.0(4)
C15 C16 H16 120.0
C11 C16 H16 120.0
C18 C17 C22 120.6(4)
C18 C17 Sb1 119.3(3)
C22 C17 Sb1 120.1(3)
C17 C18 C19 119.6(4)
C17 C18 H18 120.2
C19 C18 H18 120.2
C20 C19 C18 120.0(4)
C20 C19 H19 120.0
C18 C19 H19 120.0
C19 C20 C21 120.3(4)
C19 C20 H20 119.9
C21 C20 H20 119.9
C20 C21 C22 120.5(4)
C20 C21 H21 119.7
C22 C21 H21 119.7
C17 C22 C21 119.0(4)
C17 C22 H22 120.5
C21 C22 H22 120.5
C28 C23 C24 120.2(4)
C28 C23 Sb1 119.1(3)
C24 C23 Sb1 120.5(3)
C25 C24 C23 119.0(4)
C25 C24 H24 120.5
C23 C24 H24 120.5
C26 C25 C24 120.8(5)
C26 C25 H25 119.6
C24 C25 H25 119.6
C25 C26 C27 120.0(5)
C25 C26 H26 120.0
C27 C26 H26 120.0
C26 C27 C28 120.5(4)
C26 C27 H27 119.7
C28 C27 H27 119.7
C27 C28 C23 119.5(4)
C27 C28 H28 120.3
C23 C28 H28 120.3

loop_
_geom_bond_atom_site_label_1
_geom_bond_atom_site_label_2
_geom_bond_distance
Sb1 C11 2.079(4)
Sb1 C23 2.116(4)
Sb1 C17 2.120(3)
Sb1 Cl1 2.4720(9)
Sb1 Cl2 2.4792(10)
N1 C1 1.332(5)
N1 C2 1.457(5)
N1 C5 1.476(5)
N2 C6 1.315(5)
N2 C10 1.473(5)
N2 C7 1.477(6)
S1 C1 1.817(4)
S1 S3 2.0029(17)
S2 C1 1.636(4)
S3 C6 1.818(4)
S4 C6 1.648(5)
C2 C3 1.515(6)
C2 H2A 0.9700
C2 H2B 0.9700
C3 C4 1.484(8)
C3 H3A 0.9700
C3 H3B 0.9700
C4 C5 1.496(7)
C4 H4A 0.9700
C4 H4B 0.9700
C5 H5A 0.9700
C5 H5B 0.9700
C7 C8 1.507(7)
C7 H7A 0.9700
C7 H7B 0.9700
C8 C9 1.476(8)
C8 H8A 0.9700
C8 H8B 0.9700
C9 C10 1.514(7)
C9 H9A 0.9700
C9 H9B 0.9700
C10 H10A 0.9700
C10 H10B 0.9700
C11 C12 1.392(5)
C11 C16 1.394(5)
C12 C13 1.377(5)
C12 H12 0.9300
C13 C14 1.377(6)
C13 H13 0.9300
C14 C15 1.371(6)
C14 H14 0.9300
C15 C16 1.372(5)
C15 H15 0.9300
C16 H16 0.9300
C17 C18 1.375(5)
C17 C22 1.379(5)
C18 C19 1.382(6)
C18 H18 0.9300
C19 C20 1.368(6)
C19 H19 0.9300
C20 C21 1.369(6)
C20 H20 0.9300
C21 C22 1.381(6)
C21 H21 0.9300
C22 H22 0.9300
C23 C28 1.378(5)
C23 C24 1.384(6)
C24 C25 1.380(6)
C24 H24 0.9300
C25 C26 1.360(7)
C25 H25 0.9300
C26 C27 1.367(7)
C26 H26 0.9300
C27 C28 1.378(6)
C27 H27 0.9300
C28 H28 0.9300

loop_
_geom_hbond_atom_site_label_D
_geom_hbond_atom_site_label_H
_geom_hbond_atom_site_label_A
_geom_hbond_site_symmetry_A
_geom_hbond_distance_DH
_geom_hbond_distance_HA
_geom_hbond_distance_DA
_geom_hbond_angle_DHA
_geom_hbond_publ_flag
C15 H15 S4 1_455 0.93 2.91 3.594(5) 131.8 yes
C13 H13 Cl2 3_576 0.93 2.83 3.509(4) 130.5 yes
C8 H8A Cl1 3_575 0.97 2.84 3.719(6) 151.1 yes

loop_
_cod_related_entry_id
_cod_related_entry_database
_cod_related_entry_code
1 ChemSpider 30655424
